data_4515281
loop_
_publ_author_name
'Wang, Yao'
'He, Minghui'
'Gao, Xiaoxia'
'Li, Saidan'
'Xiong, Shunshun'
'Krishna, Rajamani'
'He, Yabing'

_publ_section_title
;
 Exploring the Effect of Ligand-Originated MOF Isomerism and Methoxy Group
 Functionalization on Selective Acetylene/Methane and Carbon
 Dioxide/Methane Adsorption Properties in Two NbO-Type MOFs.
;
_journal_issue 24
_journal_name_full 'ACS applied materials &amp; interfaces'
_journal_page_first 20559
_journal_page_last 20568
_journal_paper_doi 10.1021/acsami.8b05216
_journal_volume 10
_journal_year 2018
_chemical_formula_sum 'C28 H20 Cu2 O12'
_chemical_formula_weight 675.54
_space_group_IT_number 166
_space_group_name_Hall '-R 3 2"'
_space_group_name_H-M_alt 'R -3 m :H'
_symmetry_cell_setting trigonal
_symmetry_space_group_name_H-M 'R -3 m :H'
_atom_sites_solution_hydrogens geom
_atom_sites_solution_primary direct
_atom_sites_solution_secondary difmap
_audit_creation_method SHELXL-97
_cell_angle_alpha 90.00
_cell_angle_beta 90.00
_cell_angle_gamma 120.00
_cell_formula_units_Z 9
_cell_length_a 18.6707(9)
_cell_length_b 18.6707(9)
_cell_length_c 39.262(6)
_cell_measurement_reflns_used 17305
_cell_measurement_temperature 293(2)
_cell_measurement_theta_max 21.89
_cell_measurement_theta_min 0.997
_cell_volume 11853(2)
_computing_cell_refinement 'Bruker SMART'
_computing_data_collection 'Bruker SMART'
_computing_data_reduction 'Bruker SAINT'
_computing_molecular_graphics 'Bruker SHELXTL'
_computing_publication_material 'Bruker SHELXTL'
_computing_structure_refinement 'SHELXL-97 (Sheldrick, 1997)'
_computing_structure_solution 'SHELXS-97 (Sheldrick, 1990)'
_diffrn_ambient_temperature 293(2)
_diffrn_measured_fraction_theta_full 0.997
_diffrn_measured_fraction_theta_max 0.997
_diffrn_measurement_device_type 'Bruker SMART APEX II CCD area detector'
_diffrn_measurement_method 'omega scans'
_diffrn_radiation_monochromator graphite
_diffrn_radiation_source 'fine-focus sealed tube'
_diffrn_radiation_type MoK\a
_diffrn_radiation_wavelength 0.71073
_diffrn_reflns_av_R_equivalents 0.0832
_diffrn_reflns_av_sigmaI/netI 0.0433
_diffrn_reflns_limit_h_max 18
_diffrn_reflns_limit_h_min -18
_diffrn_reflns_limit_k_max 19
_diffrn_reflns_limit_k_min -19
_diffrn_reflns_limit_l_max 41
_diffrn_reflns_limit_l_min -41
_diffrn_reflns_number 17305
_diffrn_reflns_theta_full 21.98
_diffrn_reflns_theta_max 21.98
_diffrn_reflns_theta_min 2.43
_exptl_absorpt_coefficient_mu 0.842
_exptl_absorpt_correction_T_max 0.8985
_exptl_absorpt_correction_T_min 0.8913
_exptl_absorpt_correction_type empirical
_exptl_crystal_colour blue
_exptl_crystal_density_diffrn 0.852
_exptl_crystal_density_method 'not measured'
_exptl_crystal_description block
_exptl_crystal_F_000 3077
_exptl_crystal_size_max 0.14
_exptl_crystal_size_mid 0.13
_exptl_crystal_size_min 0.13
_platon_squeeze_details ' ?'
_refine_diff_density_max 1.040
_refine_diff_density_min -0.477
_refine_diff_density_rms 0.078
_refine_ls_extinction_method none
_refine_ls_goodness_of_fit_ref 1.603
_refine_ls_hydrogen_treatment mixed
_refine_ls_matrix_type full
_refine_ls_number_parameters 91
_refine_ls_number_reflns 1795
_refine_ls_number_restraints 0
_refine_ls_restrained_S_all 1.603
_refine_ls_R_factor_all 0.1159
_refine_ls_R_factor_gt 0.0861
_refine_ls_shift/su_max 0.001
_refine_ls_shift/su_mean 0.000
_refine_ls_structure_factor_coef Fsqd
_refine_ls_weighting_details 'calc w=1/[\s^2^(Fo^2^)+(0.1000P)^2^+0.0000P] where P=(Fo^2^+2Fc^2^)/3'
_refine_ls_weighting_scheme calc
_refine_ls_wR_factor_gt 0.2342
_refine_ls_wR_factor_ref 0.2430
_reflns_number_gt 1301
_reflns_number_total 1795
_reflns_threshold_expression >2sigma(I)
_cod_data_source_file am8b05216_si_003.cif
_cod_data_source_block ZJNU-59
_cod_original_sg_symbol_H-M R-3m
_cod_database_code 4515281

loop_
_symmetry_equiv_pos_as_xyz
'x, y, z'
'-y, x-y, z'
'-x+y, -x, z'
'y, x, -z'
'-x, -x+y, -z'
'x-y, -y, -z'
'x+2/3, y+1/3, z+1/3'
'-y+2/3, x-y+1/3, z+1/3'
'-x+y+2/3, -x+1/3, z+1/3'
'y+2/3, x+1/3, -z+1/3'
'-x+2/3, -x+y+1/3, -z+1/3'
'x-y+2/3, -y+1/3, -z+1/3'
'x+1/3, y+2/3, z+2/3'
'-y+1/3, x-y+2/3, z+2/3'
'-x+y+1/3, -x+2/3, z+2/3'
'y+1/3, x+2/3, -z+2/3'
'-x+1/3, -x+y+2/3, -z+2/3'
'x-y+1/3, -y+2/3, -z+2/3'
'-x, -y, -z'
'y, -x+y, -z'
'x-y, x, -z'
'-y, -x, z'
'x, x-y, z'
'-x+y, y, z'
'-x+2/3, -y+1/3, -z+1/3'
'y+2/3, -x+y+1/3, -z+1/3'
'x-y+2/3, x+1/3, -z+1/3'
'-y+2/3, -x+1/3, z+1/3'
'x+2/3, x-y+1/3, z+1/3'
'-x+y+2/3, y+1/3, z+1/3'
'-x+1/3, -y+2/3, -z+2/3'
'y+1/3, -x+y+2/3, -z+2/3'
'x-y+1/3, x+2/3, -z+2/3'
'-y+1/3, -x+2/3, z+2/3'
'x+1/3, x-y+2/3, z+2/3'
'-x+y+1/3, y+2/3, z+2/3'

loop_
_atom_site_label
_atom_site_type_symbol
_atom_site_fract_x
_atom_site_fract_y
_atom_site_fract_z
_atom_site_U_iso_or_equiv
_atom_site_adp_type
_atom_site_occupancy
_atom_site_symmetry_multiplicity
_atom_site_calc_flag
_atom_site_refinement_flags
Cu1 Cu 0.47691(4) -0.04618(7) 0.02793(3) 0.0728(7) Uani 1 2 d S
O1 O 0.4416(3) 0.0320(3) 0.04238(13) 0.0899(16) Uani 1 1 d .
O1W O 0.4455(4) -0.1090(8) 0.0766(3) 0.184(5) Uani 1 2 d S
O2 O 0.4823(3) 0.1105(3) -0.00406(13) 0.0921(16) Uani 1 1 d .
O3 O 0.1923(10) 0.105(7) 0.0877(4) 0.46(2) Uani 0.50 1 d P
C1 C 0.4508(5) 0.0915(5) 0.0255(2) 0.080(2) Uani 1 1 d .
C2 C 0.4263(4) 0.1488(5) 0.04113(18) 0.082(2) Uani 1 1 d .
C3 C 0.4448(6) 0.2224(3) 0.0258(2) 0.082(3) Uani 1 2 d S
H3A H 0.4704 0.2352 0.0046 0.099 Uiso 1 2 calc SR
C4 C 0.3848(5) 0.1288(6) 0.0717(2) 0.101(3) Uani 1 1 d .
H4A H 0.3706 0.0784 0.0819 0.121 Uiso 1 1 calc R
C5 C 0.3636(7) 0.1818(4) 0.0877(3) 0.101(4) Uani 1 2 d S
C6 C 0.3121(5) 0.1560(3) 0.1219(3) 0.094(2) Uani 1 2 d SG
C7 C 0.2307(6) 0.1360(6) 0.1207(2) 0.094(2) Uani 0.50 1 d PG
C8 C 0.1884(5) 0.1288(6) 0.1502(2) 0.094(2) Uani 0.50 1 d PG
H8A H 0.1344 0.1211 0.1494 0.113 Uiso 0.50 1 d PR
C9 C 0.2268(6) 0.1296(8) 0.1816(3) 0.094(2) Uani 0.50 1 d PG
H9A H 0.1951 0.1131 0.2018 0.113 Uiso 0.50 1 d PR
C10 C 0.3084(7) 0.1616(11) 0.1823(3) 0.094(2) Uani 0.25 1 d PG
C11 C 0.3500(6) 0.1632(8) 0.1524(3) 0.094(2) Uani 0.25 1 d PG
C12 C 0.1135(13) 0.0568(7) 0.0845(6) 0.46(2) Uani 1 2 d S
H12A H 0.0867 0.0587 0.0638 0.691 Uiso 0.50 1 d PR
H12B H 0.1282 0.0155 0.0832 0.691 Uiso 0.50 1 d PR
H12C H 0.0767 0.0469 0.1033 0.691 Uiso 0.50 1 d PR

loop_
_atom_site_aniso_label
_atom_site_aniso_U_11
_atom_site_aniso_U_22
_atom_site_aniso_U_33
_atom_site_aniso_U_23
_atom_site_aniso_U_13
_atom_site_aniso_U_12
Cu1 0.0905(9) 0.0789(10) 0.0451(9) 0.0182(6) 0.0091(3) 0.0394(5)
O1 0.119(4) 0.094(4) 0.063(3) 0.019(3) 0.021(3) 0.059(3)
O1W 0.181(6) 0.264(13) 0.134(8) 0.143(9) 0.071(5) 0.132(6)
O2 0.117(4) 0.096(4) 0.072(3) 0.018(3) 0.023(3) 0.060(3)
O3 0.122(11) 1.00(8) 0.148(9) -0.04(7) -0.023(11) 0.20(5)
C1 0.089(6) 0.094(6) 0.057(5) 0.009(5) 0.014(4) 0.047(5)
C2 0.092(5) 0.088(6) 0.060(5) 0.011(4) 0.021(4) 0.041(5)
C3 0.093(8) 0.099(6) 0.052(6) 0.009(3) 0.018(6) 0.046(4)
C4 0.118(7) 0.110(7) 0.080(6) 0.022(5) 0.024(5) 0.062(6)
C5 0.110(10) 0.116(8) 0.074(8) 0.013(3) 0.026(7) 0.055(5)
C6 0.090(4) 0.100(4) 0.088(4) 0.0140(17) 0.028(3) 0.045(2)
C7 0.090(4) 0.100(4) 0.088(4) 0.0140(17) 0.028(3) 0.045(2)
C8 0.090(4) 0.100(4) 0.088(4) 0.0140(17) 0.028(3) 0.045(2)
C9 0.090(4) 0.100(4) 0.088(4) 0.0140(17) 0.028(3) 0.045(2)
C10 0.090(4) 0.100(4) 0.088(4) 0.0140(17) 0.028(3) 0.045(2)
C11 0.090(4) 0.100(4) 0.088(4) 0.0140(17) 0.028(3) 0.045(2)
C12 0.122(11) 1.00(8) 0.148(9) -0.04(7) -0.023(11) 0.20(5)

loop_
_atom_type_symbol
_atom_type_description
_atom_type_scat_dispersion_real
_atom_type_scat_dispersion_imag
_atom_type_scat_source
C C 0.0033 0.0016 'International Tables Vol C Tables 4.2.6.8 and 6.1.1.4'
H H 0.0000 0.0000 'International Tables Vol C Tables 4.2.6.8 and 6.1.1.4'
Cu Cu 0.3201 1.2651 'International Tables Vol C Tables 4.2.6.8 and 6.1.1.4'
O O 0.0106 0.0060 'International Tables Vol C Tables 4.2.6.8 and 6.1.1.4'

loop_
_geom_angle_atom_site_label_1
_geom_angle_atom_site_label_2
_geom_angle_atom_site_label_3
_geom_angle
_geom_angle_site_symmetry_1
_geom_angle_site_symmetry_3
O2 Cu1 O2 88.4(3) 19_655 6
O2 Cu1 O1 89.3(2) 19_655 24_655
O2 Cu1 O1 167.3(2) 6 24_655
O2 Cu1 O1 167.3(2) 19_655 .
O2 Cu1 O1 89.3(2) 6 .
O1 Cu1 O1 90.1(3) 24_655 .
O2 Cu1 O1W 100.0(3) 19_655 .
O2 Cu1 O1W 100.0(3) 6 .
O1 Cu1 O1W 92.7(3) 24_655 .
O1 Cu1 O1W 92.7(3) . .
O2 Cu1 Cu1 84.44(14) 19_655 19_655
O2 Cu1 Cu1 84.44(14) 6 19_655
O1 Cu1 Cu1 82.89(16) 24_655 19_655
O1 Cu1 Cu1 82.89(16) . 19_655
O1W Cu1 Cu1 173.8(4) . 19_655
C1 O1 Cu1 124.6(5) . .
C1 O2 Cu1 122.4(5) . 19_655
C12 O3 C7 121.9(17) . .
C12 O3 C7 116(4) . 23
C7 O3 C7 29.7(10) . 23
O1 C1 O2 125.7(7) . .
O1 C1 C2 118.0(7) . .
O2 C1 C2 116.2(7) . .
C4 C2 C3 118.6(8) . .
C4 C2 C1 119.9(7) . .
C3 C2 C1 121.5(6) . .
C2 C3 C2 121.6(9) 23 .
C2 C3 H3A 119.2 23 .
C2 C3 H3A 119.2 . .
C2 C4 C5 121.6(9) . .
C2 C4 H4A 119.2 . .
C5 C4 H4A 119.2 . .
C4 C5 C4 117.9(11) 23 .
C4 C5 C6 121.0(5) 23 .
C4 C5 C6 121.0(5) . .
C10 C6 C10 11.5(12) 25 11
C10 C6 C7 125.4(9) 25 .
C10 C6 C7 121.5(8) 11 .
C10 C6 C7 121.5(9) 25 23
C10 C6 C7 125.4(9) 11 23
C7 C6 C7 32.6(8) . 23
C10 C6 C11 16.2(4) 25 23
C10 C6 C11 6.9(10) 11 23
C7 C6 C11 114.7(4) . 23
C7 C6 C11 120.5(3) 23 23
C10 C6 C11 6.9(10) 25 .
C10 C6 C11 16.2(4) 11 .
C7 C6 C11 120.5 . .
C7 C6 C11 114.7(2) 23 .
C11 C6 C11 18.6(12) 23 .
C10 C6 C5 114.9(10) 25 .
C10 C6 C5 114.9(10) 11 .
C7 C6 C5 118.4(8) . .
C7 C6 C5 118.4(8) 23 .
C11 C6 C5 120.6(8) 23 .
C11 C6 C5 120.6(8) . .
C7 C7 C6 73.7(3) 23 .
C7 C7 C8 100.99(7) 23 .
C6 C7 C8 120.2 . .
C7 C7 O3 82(5) 23 .
C6 C7 O3 113.6(18) . .
C8 C7 O3 124.6(9) . .
C7 C7 C8 52.5(5) 23 23
C6 C7 C8 101.1(3) . 23
C8 C7 C8 48.5(5) . 23
O3 C7 C8 110(4) . 23
C7 C7 O3 69(4) 23 23
C6 C7 O3 108(2) . 23
C8 C7 O3 125.3(8) . 23
O3 C7 O3 13(9) . 23
C8 C7 O3 101(3) 23 23
C8 C8 C7 79.01(7) 23 .
C8 C8 C9 76.06(6) 23 .
C7 C8 C9 118.00(5) . .
C8 C8 C7 52.5(5) 23 23
C7 C8 C7 26.5(5) . 23
C9 C8 C7 105.6(3) . 23
C8 C8 C9 55.5(8) 23 23
C7 C8 C9 109.2(4) . 23
C9 C8 C9 20.6(8) . 23
C7 C8 C9 90.5(6) 23 23
C8 C8 H8A 112.4 23 .
C7 C8 H8A 120.6 . .
C9 C8 H8A 121.3 . .
C7 C8 H8A 125.8 23 .
C9 C8 H8A 125.4 23 .
C9 C9 C10 82.86(15) 23 .
C9 C9 C8 103.94(6) 23 .
C10 C9 C8 118.7 . .
C9 C9 C11 86.7(16) 23 25
C10 C9 C11 4.4(15) . 25
C8 C9 C11 115.7(10) . 25
C9 C9 C10 71.5(15) 23 23
C10 C9 C10 11.3(15) . 23
C8 C9 C10 120.41(15) . 23
C11 C9 C10 15.33(17) 25 23
C9 C9 C11 70.2(3) 23 11
C10 C9 C11 12.8(3) . 11
C8 C9 C11 118.5(9) . 11
C11 C9 C11 16.5(15) 25 11
C10 C9 C11 2.4(10) 23 11
C9 C9 C8 55.5(5) 23 23
C10 C9 C8 108.1(2) . 23
C8 C9 C8 48.4(5) . 23
C11 C9 C8 108.9(11) 25 23
C10 C9 C8 100.7(10) 23 23
C11 C9 C8 98.3(7) 11 23
C9 C9 H9A 89.2 23 .
C10 C9 H9A 121.3 . .
C8 C9 H9A 119.7 . .
C11 C9 H9A 123.7 25 .
C10 C9 H9A 119.6 23 .
C11 C9 H9A 121.3 11 .
C8 C9 H9A 114.2 23 .
C11 C10 C11 98(10) 25 11
C11 C10 C10 120(10) 25 23
C11 C10 C10 22(3) 11 23
C11 C10 C6 83(8) 25 25
C11 C10 C6 80(3) 11 25
C10 C10 C6 84.2(14) 23 25
C11 C10 C9 137(10) 25 .
C11 C10 C9 117(3) 11 .
C10 C10 C9 97.14(16) 23 .
C6 C10 C9 124.7(9) 25 .
C11 C10 C11 45(8) 25 23
C11 C10 C11 76(4) 11 23
C10 C10 C11 93.5(12) 23 23
C6 C10 C11 117.2(9) 25 23
C9 C10 C11 117.9(2) . 23
C11 C10 C11 58(10) 25 .
C11 C10 C11 59(4) 11 .
C10 C10 C11 75.19(7) 23 .
C6 C10 C11 114.3(9) 25 .
C9 C10 C11 119.5 . .
C11 C10 C11 18.3(12) 23 .
C11 C10 C9 157(9) 25 23
C11 C10 C9 92(4) 11 23
C10 C10 C9 71.5(11) 23 23
C6 C10 C9 120.0(13) 25 23
C9 C10 C9 25.6(11) . 23
C11 C10 C9 118.2(5) 23 23
C11 C10 C9 111.0(4) . 23
C11 C10 C10 45(9) 25 11
C11 C10 C10 72(4) 11 11
C10 C10 C10 90.0 23 11
C6 C10 C10 113.4(12) 25 11
C9 C10 C10 121.9(9) . 11
C11 C10 C10 4.9(9) 23 11
C11 C10 C10 15.2(3) . 11
C9 C10 C10 120.3(9) 23 11
C11 C10 C10 53(9) 25 25
C11 C10 C10 62(3) 11 25
C10 C10 C10 79.4(11) 23 25
C6 C10 C10 111.8(12) 25 25
C9 C10 C10 122.8(9) . 25
C11 C10 C10 14.5(3) 23 25
C11 C10 C10 5.4(10) . 25
C9 C10 C10 116.0(11) 23 25
C10 C10 C10 10.6(12) 11 25
C11 C11 C10 60(10) 23 25
C11 C11 C10 22(3) 23 11
C10 C11 C10 38(9) 25 11
C11 C11 C11 90.0 23 11
C10 C11 C11 130(9) 25 11
C10 C11 C11 106(3) 11 11
C11 C11 C11 70.5(17) 23 25
C10 C11 C11 116(10) 25 25
C10 C11 C11 87(3) 11 25
C11 C11 C11 19.5(17) 11 25
C11 C11 C10 86.5(16) 23 23
C10 C11 C10 130(10) 25 23
C10 C11 C10 104(4) 11 23
C11 C11 C10 5.4(16) 11 23
C11 C11 C10 16.5(4) 25 23
C11 C11 C6 80.72(19) 23 .
C10 C11 C6 90(9) 25 .
C10 C11 C6 83(4) 11 .
C11 C11 C6 126.6(11) 11 .
C11 C11 C6 120.5(11) 25 .
C10 C11 C6 121.8(4) 23 .
C11 C11 C10 75.19(8) 23 .
C10 C11 C10 122(9) 25 .
C10 C11 C10 92(3) 11 .
C11 C11 C10 15.4(3) 11 .
C11 C11 C10 6.1(15) 25 .
C10 C11 C10 11.3(16) 23 .
C6 C11 C10 118.61(8) . .
C11 C11 C9 93.3(19) 23 25
C10 C11 C9 38(8) 25 25
C10 C11 C9 73(3) 11 25
C11 C11 C9 116.7(17) 11 25
C11 C11 C9 116.2(17) 25 25
C10 C11 C9 121.0(15) 23 25
C6 C11 C9 116.3(16) . 25
C10 C11 C9 120.6(15) . 25
C11 C11 C9 70.2(3) 23 11
C10 C11 C9 21(8) 25 11
C10 C11 C9 50(2) 11 11
C11 C11 C9 115.0(15) 11 11
C11 C11 C9 106.6(13) 25 11
C10 C11 C9 117.5(14) 23 11
C6 C11 C9 110.8(14) . 11
C10 C11 C9 112.3(13) . 11
C9 C11 C9 23.1(18) 25 11
O3 C12 O3 15(10) . 23
O3 C12 H12A 119.1 . .
O3 C12 H12A 124.5 23 .
O3 C12 H12B 83.4 . .
O3 C12 H12B 68.1 23 .
H12A C12 H12B 110.8 . .
O3 C12 H12C 120.8 . .
O3 C12 H12C 123.8 23 .
H12A C12 H12C 108.7 . .
H12B C12 H12C 111.0 . .

loop_
_geom_bond_atom_site_label_1
_geom_bond_atom_site_label_2
_geom_bond_distance
_geom_bond_site_symmetry_2
Cu1 O2 1.953(5) 19_655
Cu1 O2 1.953(5) 6
Cu1 O1 1.963(5) 24_655
Cu1 O1 1.963(5) .
Cu1 O1W 2.164(8) .
Cu1 Cu1 2.653(2) 19_655
O1 C1 1.229(8) .
O2 C1 1.268(8) .
O2 Cu1 1.953(5) 19_655
O3 C12 1.29(3) .
O3 C7 1.45(3) .
O3 C7 1.54(4) 23
C1 C2 1.491(10) .
C2 C4 1.376(10) .
C2 C3 1.377(8) .
C3 C2 1.377(8) 23
C3 H3A 0.9300 .
C4 C5 1.387(10) .
C4 H4A 0.9300 .
C5 C4 1.387(10) 23
C5 C6 1.581(14) .
C6 C10 1.37(2) 25
C6 C10 1.37(2) 11
C6 C7 1.373(5) .
C6 C7 1.373(9) 23
C6 C11 1.362(8) 23
C6 C11 1.362(6) .
C7 C7 0.771(19) 23
C7 C8 1.368(6) .
C7 C8 1.693(13) 23
C7 O3 1.54(4) 23
C8 C8 1.292(18) 23
C8 C9 1.423(6) .
C8 C7 1.693(13) 23
C8 C9 1.676(17) 23
C8 H8A 0.9459 .
C9 C9 0.61(3) 23
C9 C10 1.331(6) .
C9 C11 1.46(2) 25
C9 C10 1.392(13) 23
C9 C11 1.54(2) 11
C9 C8 1.676(13) 23
C9 H9A 0.9427 .
C10 C11 0.16(3) 25
C10 C11 0.385(9) 11
C10 C10 0.28(4) 23
C10 C6 1.373(19) 25
C10 C11 1.354(7) 23
C10 C11 1.398(6) .
C10 C9 1.392(11) 23
C10 C10 1.47(2) 11
C10 C10 1.49(2) 25
C11 C11 0.44(3) 23
C11 C10 0.16(2) 25
C11 C10 0.385(8) 11
C11 C11 1.24(2) 11
C11 C11 1.32(2) 25
C11 C10 1.354(7) 23
C11 C9 1.46(2) 25
C11 C9 1.55(2) 11
C12 O3 1.29(3) 23
C12 H12A 0.9659 .
C12 H12B 0.9389 .
C12 H12C 0.9636 .

loop_
_platon_squeeze_void_nr
_platon_squeeze_void_average_x
_platon_squeeze_void_average_y
_platon_squeeze_void_average_z
_platon_squeeze_void_volume
_platon_squeeze_void_count_electrons
1 -0.061 -0.009 0.003 6758.9 399.5
